data_4334351
loop_
_publ_author_name
'Somnath Maji'
'Isidoro L\'opez'
'Fernando Bozoglian'
'J. Benet-Buchholz'
'Antoni Llobet'

_publ_section_title
;
 Mononuclear Ruthenium-Water Oxidation Catalysts: Discerning between
 Electronic and Hydrogen-Bonding Effects
;
_journal_name_full 'Inorganic Chemistry'
_journal_page_first 3591
_journal_page_last 3593
_journal_paper_doi 10.1021/ic3028176
_journal_volume 52
_journal_year 2013
_chemical_formula_sum 'C25 H19 F14 N5 O P2 Ru'
_chemical_formula_weight 834.46
_chemical_name_systematic
; 
 ? 
;
_space_group_IT_number 14
_symmetry_cell_setting monoclinic
_symmetry_space_group_name_Hall '-P 2ybc'
_symmetry_space_group_name_H-M 'P 1 21/c 1'
_atom_sites_solution_hydrogens geom
_atom_sites_solution_primary direct
_atom_sites_solution_secondary difmap
_audit_creation_method SHELXL-97
_cell_angle_alpha 90.00
_cell_angle_beta 94.383(2)
_cell_angle_gamma 90.00
_cell_formula_units_Z 4
_cell_length_a 17.7330(9)
_cell_length_b 10.5568(5)
_cell_length_c 15.4698(11)
_cell_measurement_reflns_used 3931
_cell_measurement_temperature 100(2)
_cell_measurement_theta_max 35.34
_cell_measurement_theta_min 2.80
_cell_volume 2887.5(3)
_computing_cell_refinement 'Bruker APEX2 v2011.4-0'
_computing_data_collection 'Bruker APEX2 v2011.4-0'
_computing_data_reduction 'Bruker SAINT V7.60A'
_computing_molecular_graphics 'Bruker SHELXTL'
_computing_publication_material 'Bruker SHELXTL'
_computing_structure_refinement 'SHELXS-97 (Sheldrick, 2008)'
_computing_structure_solution Sir2011
_diffrn_ambient_temperature 100(2)
_diffrn_detector_area_resol_mean 512
_diffrn_detector_type '4K CCD area detector APEX II'
_diffrn_measured_fraction_theta_full 0.985
_diffrn_measured_fraction_theta_max 0.788
_diffrn_measurement_device_type 'Kappa 4-axis goniometer bruker-nonius'
_diffrn_measurement_method
;
 Fullsphere data collection, phi and omega scans
;
_diffrn_measurement_specimen_support 'magnetic support with MicroMount'
_diffrn_radiation_monochromator 'Multilayer Montel 200 mirrors'
_diffrn_radiation_type MoK\a
_diffrn_radiation_wavelength 0.71073
_diffrn_reflns_av_R_equivalents 0.0180
_diffrn_reflns_av_sigmaI/netI 0.0516
_diffrn_reflns_limit_h_max 17
_diffrn_reflns_limit_h_min -29
_diffrn_reflns_limit_k_max 6
_diffrn_reflns_limit_k_min -16
_diffrn_reflns_limit_l_max 24
_diffrn_reflns_limit_l_min -12
_diffrn_reflns_number 12702
_diffrn_reflns_theta_full 25.00
_diffrn_reflns_theta_max 36.38
_diffrn_reflns_theta_min 2.25
_diffrn_source 'Rotating anode x-ray tube'
_diffrn_source_current 70
_diffrn_source_power 50
_diffrn_source_size '3 mm x 0.3 mm fine focus'
_diffrn_source_type 'Bruker-Nonius FR 591'
_exptl_absorpt_coefficient_mu 0.777
_exptl_absorpt_correction_T_max 0.9263
_exptl_absorpt_correction_T_min 0.8003
_exptl_absorpt_correction_type empirical
_exptl_absorpt_process_details
; 
 SADABS Version 2008/1 Bruker-Nonius
 Blessing, Acta Cryst. (1995) A51 33-38
;
_exptl_crystal_colour Brown
_exptl_crystal_density_diffrn 1.920
_exptl_crystal_description Block
_exptl_crystal_F_000 1648
_exptl_crystal_size_max 0.3
_exptl_crystal_size_mid 0.2
_exptl_crystal_size_min 0.1
_refine_diff_density_max 1.241
_refine_diff_density_min -0.837
_refine_diff_density_rms 0.119
_refine_ls_extinction_method none
_refine_ls_goodness_of_fit_ref 1.028
_refine_ls_hydrogen_treatment noref
_refine_ls_matrix_type full
_refine_ls_number_parameters 502
_refine_ls_number_reflns 11079
_refine_ls_number_restraints 138
_refine_ls_restrained_S_all 1.053
_refine_ls_R_factor_all 0.0609
_refine_ls_R_factor_gt 0.0441
_refine_ls_shift/su_max 0.001
_refine_ls_shift/su_mean 0.000
_refine_ls_structure_factor_coef Fsqd
_refine_ls_weighting_details 'calc w=1/[\s^2^(Fo^2^)+(0.0540P)^2^+2.1320P] where P=(Fo^2^+2Fc^2^)/3'
_refine_ls_weighting_scheme calc
_refine_ls_wR_factor_gt 0.1066
_refine_ls_wR_factor_ref 0.1178
_reflns_number_gt 8635
_reflns_number_total 11079
_reflns_threshold_expression >2sigma(I)
_cod_data_source_file ic3028176_si_002_1.cif
_cod_data_source_block ffaqa2-p21c
_cod_database_code 4334351

loop_
_symmetry_equiv_pos_as_xyz
'x, y, z'
'-x, y+1/2, -z+1/2'
'-x, -y, -z'
'x, -y-1/2, z-1/2'

loop_
_atom_site_label
_atom_site_type_symbol
_atom_site_fract_x
_atom_site_fract_y
_atom_site_fract_z
_atom_site_U_iso_or_equiv
_atom_site_adp_type
_atom_site_occupancy
_atom_site_symmetry_multiplicity
_atom_site_calc_flag
_atom_site_refinement_flags
_atom_site_disorder_assembly
_atom_site_disorder_group
Ru1 Ru 0.259648(10) 0.205419(15) 0.306387(11) 0.01328(5) Uani 1 1 d . . .
C1A C 0.30166(14) -0.0326(2) 0.41725(15) 0.0194(4) Uani 1 1 d . . .
H1A H 0.2691 -0.0791 0.3773 0.023 Uiso 1 1 calc R . .
C2A C 0.34022(16) -0.0962(2) 0.48555(17) 0.0250(5) Uani 1 1 d . . .
H2A H 0.3341 -0.1850 0.4919 0.030 Uiso 1 1 calc R . .
C3A C 0.38764(17) -0.0295(3) 0.54424(18) 0.0293(5) Uani 1 1 d . . .
H3A H 0.4146 -0.0717 0.5912 0.035 Uiso 1 1 calc R . .
C4A C 0.39512(16) 0.1001(3) 0.53319(17) 0.0264(5) Uani 1 1 d . . .
H4A H 0.4275 0.1478 0.5727 0.032 Uiso 1 1 calc R . .
C5A C 0.35520(13) 0.1597(2) 0.46440(16) 0.0193(4) Uani 1 1 d . . .
C6A C 0.35939(13) 0.2973(2) 0.44795(16) 0.0194(4) Uani 1 1 d . . .
C7A C 0.40064(15) 0.3869(3) 0.49736(17) 0.0248(5) Uani 1 1 d . . .
H7A H 0.4298 0.3629 0.5488 0.030 Uiso 1 1 calc R . .
C8A C 0.39848(15) 0.5126(3) 0.4700(2) 0.0286(6) Uani 1 1 d . . .
H8A H 0.4257 0.5751 0.5037 0.034 Uiso 1 1 calc R . .
C9A C 0.35716(14) 0.5473(2) 0.39452(18) 0.0238(5) Uani 1 1 d . . .
H9A H 0.3568 0.6328 0.3752 0.029 Uiso 1 1 calc R . .
C10A C 0.31607(13) 0.4548(2) 0.34719(16) 0.0188(4) Uani 1 1 d . . .
C11A C 0.26963(13) 0.4723(2) 0.26466(16) 0.0186(4) Uani 1 1 d . . .
C12A C 0.26203(16) 0.5875(2) 0.22124(19) 0.0248(5) Uani 1 1 d . . .
H12A H 0.2872 0.6608 0.2444 0.030 Uiso 1 1 calc R . .
C13A C 0.21737(17) 0.5944(2) 0.14391(18) 0.0277(5) Uani 1 1 d . . .
H13A H 0.2119 0.6724 0.1135 0.033 Uiso 1 1 calc R . .
C14A C 0.18081(18) 0.4871(3) 0.11129(18) 0.0279(5) Uani 1 1 d . . .
H14A H 0.1498 0.4901 0.0585 0.033 Uiso 1 1 calc R . .
C15A C 0.19049(15) 0.3746(2) 0.15742(16) 0.0227(5) Uani 1 1 d . . .
H15A H 0.1652 0.3009 0.1351 0.027 Uiso 1 1 calc R . .
N1A N 0.30906(11) 0.09298(18) 0.40587(13) 0.0173(3) Uani 1 1 d . . .
N2A N 0.31712(11) 0.33419(18) 0.37602(13) 0.0169(3) Uani 1 1 d . . .
N3A N 0.23384(11) 0.36540(18) 0.23205(13) 0.0181(4) Uani 1 1 d . . .
C1B C 0.21242(15) 0.0175(2) 0.15678(15) 0.0196(4) Uani 1 1 d . . .
C2B C 0.16313(16) -0.0483(2) 0.10002(16) 0.0233(5) Uani 1 1 d . . .
H2B H 0.1801 -0.0891 0.0503 0.028 Uiso 1 1 calc R . .
C3B C 0.08845(16) -0.0525(3) 0.11804(17) 0.0261(5) Uani 1 1 d . . .
H3B H 0.0525 -0.0957 0.0801 0.031 Uiso 1 1 calc R . .
C4B C 0.06587(15) 0.0066(2) 0.19190(17) 0.0232(5) Uani 1 1 d . . .
H4B H 0.0145 0.0046 0.2053 0.028 Uiso 1 1 calc R . .
C5B C 0.12022(13) 0.0688(2) 0.24590(14) 0.0166(4) Uani 1 1 d . . .
C6B C 0.10247(13) 0.1319(2) 0.32630(15) 0.0169(4) Uani 1 1 d . . .
C7B C 0.03421(14) 0.1154(2) 0.36311(18) 0.0236(5) Uani 1 1 d . . .
H7B H -0.0037 0.0624 0.3356 0.028 Uiso 1 1 calc R . .
C8B C 0.02147(15) 0.1761(3) 0.43990(18) 0.0250(5) Uani 1 1 d . . .
H8B H -0.0247 0.1643 0.4661 0.030 Uiso 1 1 calc R . .
C9B C 0.07726(14) 0.2545(3) 0.47791(17) 0.0224(5) Uani 1 1 d . . .
H9B H 0.0700 0.2997 0.5297 0.027 Uiso 1 1 calc R . .
C10B C 0.14382(14) 0.2642(2) 0.43766(16) 0.0201(4) Uani 1 1 d . . .
F1B F 0.28329(10) 0.02533(18) 0.13896(12) 0.0341(4) Uani 1 1 d . . .
F2B F 0.19904(9) 0.33548(17) 0.47433(11) 0.0310(4) Uani 1 1 d . . .
N1B N 0.19406(11) 0.07780(17) 0.22780(12) 0.0152(3) Uani 1 1 d . . .
N2B N 0.15906(11) 0.20597(17) 0.36413(12) 0.0148(3) Uani 1 1 d . . .
F1D F 0.06832(10) 0.64658(19) 0.43226(11) 0.0355(4) Uani 1 1 d . . .
F2D F 0.16299(10) 0.80313(15) 0.29999(12) 0.0308(4) Uani 1 1 d . . .
F3D F 0.03844(10) 0.78589(18) 0.32550(14) 0.0399(5) Uani 1 1 d . . .
F4D F 0.10622(10) 0.61096(18) 0.29845(12) 0.0369(4) Uani 1 1 d . . .
F5D F 0.19269(10) 0.6646(2) 0.40709(13) 0.0435(5) Uani 1 1 d . . .
F6D F 0.12487(12) 0.8393(2) 0.43403(16) 0.0580(7) Uani 1 1 d . . .
P1D P 0.11553(4) 0.72509(6) 0.36565(4) 0.02018(12) Uani 1 1 d . . .
F1E F 0.4391(2) 0.9775(3) 0.1792(2) 0.0341(7) Uani 0.75 1 d PDU A 1
F2E F 0.47570(15) 0.7583(2) 0.3178(2) 0.0373(6) Uani 0.75 1 d PDU A 1
F3E F 0.54644(12) 0.8961(2) 0.24816(19) 0.0339(6) Uani 0.75 1 d PDU A 1
F4E F 0.45145(15) 0.9673(2) 0.32224(17) 0.0363(5) Uani 0.75 1 d PDU A 1
F5E F 0.36839(14) 0.8386(3) 0.2500(2) 0.0425(7) Uani 0.75 1 d PDU A 1
F6E F 0.4638(3) 0.7670(3) 0.1721(2) 0.0618(9) Uani 0.75 1 d PDU A 1
P1E P 0.45691(7) 0.86576(12) 0.24708(9) 0.0202(2) Uani 0.75 1 d PDU A 1
F1E' F 0.3814(5) 0.7991(8) 0.1555(7) 0.078(2) Uani 0.25 1 d PDU B 2
F2E' F 0.5184(6) 0.8979(10) 0.2833(6) 0.096(3) Uani 0.25 1 d PDU B 2
F3E' F 0.4512(8) 0.9788(8) 0.1670(8) 0.058(3) Uani 0.25 1 d PDU B 2
F4E' F 0.3904(6) 0.9059(11) 0.2792(6) 0.106(3) Uani 0.25 1 d PDU B 2
F5E' F 0.4496(6) 0.7167(7) 0.2724(7) 0.082(3) Uani 0.25 1 d PDU B 2
F6E' F 0.5093(5) 0.7899(9) 0.1598(6) 0.064(2) Uani 0.25 1 d PDU B 2
P1E' P 0.4499(3) 0.8468(5) 0.2201(3) 0.0491(13) Uani 0.25 1 d PDU B 2
O1W O 0.35897(10) 0.19147(16) 0.23792(13) 0.0206(3) Uani 1 1 d D . .
H1W H 0.3942(12) 0.244(2) 0.246(2) 0.031 Uiso 1 1 d D . .
H2W H 0.3784(15) 0.1201(13) 0.232(2) 0.031 Uiso 1 1 d D . .

loop_
_atom_site_aniso_label
_atom_site_aniso_U_11
_atom_site_aniso_U_22
_atom_site_aniso_U_33
_atom_site_aniso_U_23
_atom_site_aniso_U_13
_atom_site_aniso_U_12
Ru1 0.01387(7) 0.01333(8) 0.01249(8) -0.00163(5) 0.00006(6) 0.00007(5)
C1A 0.0217(10) 0.0196(10) 0.0170(10) 0.0014(7) 0.0027(9) 0.0028(8)
C2A 0.0299(13) 0.0230(11) 0.0223(12) 0.0039(9) 0.0032(10) 0.0045(9)
C3A 0.0318(14) 0.0343(14) 0.0210(12) 0.0051(10) -0.0034(11) 0.0069(11)
C4A 0.0262(12) 0.0342(13) 0.0176(11) 0.0009(9) -0.0072(10) 0.0029(10)
C5A 0.0168(9) 0.0218(10) 0.0189(11) -0.0003(8) 0.0001(9) 0.0008(8)
C6A 0.0153(9) 0.0236(10) 0.0189(10) -0.0042(8) -0.0004(8) -0.0009(8)
C7A 0.0209(11) 0.0302(12) 0.0226(12) -0.0083(9) -0.0029(10) -0.0042(9)
C8A 0.0224(11) 0.0285(12) 0.0349(14) -0.0121(11) 0.0016(11) -0.0066(9)
C9A 0.0214(11) 0.0187(10) 0.0318(13) -0.0081(9) 0.0056(10) -0.0037(8)
C10A 0.0170(9) 0.0170(9) 0.0227(11) -0.0033(8) 0.0040(9) -0.0018(7)
C11A 0.0201(10) 0.0158(9) 0.0204(11) -0.0013(7) 0.0051(9) 0.0015(7)
C12A 0.0299(12) 0.0144(10) 0.0315(13) 0.0002(9) 0.0117(11) 0.0006(8)
C13A 0.0371(14) 0.0198(11) 0.0271(13) 0.0056(9) 0.0086(12) 0.0070(10)
C14A 0.0377(15) 0.0259(12) 0.0197(11) 0.0059(9) 0.0005(11) 0.0079(10)
C15A 0.0294(12) 0.0200(10) 0.0183(11) 0.0025(8) -0.0017(10) 0.0019(9)
N1A 0.0157(8) 0.0192(8) 0.0167(9) -0.0005(6) 0.0001(7) 0.0019(6)
N2A 0.0155(8) 0.0173(8) 0.0180(9) -0.0034(6) 0.0013(7) -0.0025(6)
N3A 0.0199(9) 0.0172(8) 0.0172(9) 0.0005(6) 0.0015(8) 0.0008(6)
C1B 0.0256(11) 0.0199(10) 0.0132(9) -0.0021(7) 0.0013(9) 0.0007(8)
C2B 0.0358(14) 0.0187(10) 0.0156(10) -0.0035(8) 0.0018(10) 0.0005(9)
C3B 0.0311(13) 0.0259(12) 0.0203(11) -0.0061(9) -0.0043(10) -0.0058(9)
C4B 0.0238(11) 0.0251(11) 0.0201(11) -0.0044(9) -0.0024(10) -0.0052(9)
C5B 0.0192(10) 0.0156(9) 0.0143(9) -0.0009(7) -0.0024(8) -0.0004(7)
C6B 0.0167(9) 0.0174(9) 0.0163(10) -0.0024(7) -0.0019(8) 0.0002(7)
C7B 0.0177(10) 0.0277(12) 0.0254(12) -0.0042(9) 0.0018(10) -0.0024(8)
C8B 0.0194(10) 0.0308(12) 0.0254(13) -0.0025(9) 0.0052(10) 0.0006(9)
C9B 0.0186(10) 0.0306(12) 0.0179(11) -0.0056(9) 0.0013(9) 0.0052(9)
C10B 0.0174(10) 0.0244(11) 0.0183(11) -0.0061(8) -0.0006(9) 0.0021(8)
F1B 0.0242(8) 0.0466(10) 0.0319(9) -0.0147(8) 0.0046(7) -0.0011(7)
F2B 0.0221(7) 0.0442(9) 0.0271(8) -0.0214(7) 0.0035(7) -0.0066(7)
N1B 0.0185(8) 0.0140(8) 0.0129(8) -0.0010(6) -0.0001(7) 0.0008(6)
N2B 0.0145(7) 0.0166(8) 0.0131(8) -0.0028(6) -0.0001(7) 0.0009(6)
F1D 0.0265(8) 0.0566(11) 0.0245(8) 0.0145(8) 0.0101(7) 0.0034(8)
F2D 0.0276(8) 0.0290(8) 0.0367(9) 0.0087(7) 0.0078(8) -0.0026(6)
F3D 0.0231(8) 0.0450(11) 0.0513(12) 0.0182(9) 0.0012(9) 0.0086(7)
F4D 0.0354(9) 0.0402(10) 0.0370(10) -0.0161(8) 0.0158(8) -0.0136(8)
F5D 0.0231(8) 0.0756(14) 0.0323(10) 0.0244(10) 0.0051(8) 0.0120(9)
F6D 0.0376(11) 0.0783(15) 0.0605(14) -0.0497(13) 0.0203(11) -0.0178(11)
P1D 0.0178(3) 0.0270(3) 0.0158(3) -0.0003(2) 0.0017(2) 0.0015(2)
F1E 0.0333(14) 0.0315(13) 0.0358(15) 0.0131(11) -0.0086(12) -0.0026(10)
F2E 0.0302(12) 0.0294(11) 0.0517(16) 0.0218(11) -0.0020(12) -0.0033(9)
F3E 0.0163(9) 0.0310(11) 0.0560(16) 0.0171(11) 0.0132(10) 0.0068(8)
F4E 0.0393(13) 0.0338(12) 0.0373(13) -0.0102(10) 0.0136(11) -0.0050(10)
F5E 0.0220(10) 0.0334(13) 0.070(2) 0.0115(12) -0.0103(12) -0.0119(9)
F6E 0.093(3) 0.0391(15) 0.0548(18) -0.0252(14) 0.0185(19) -0.0062(16)
P1E 0.0189(4) 0.0152(4) 0.0265(6) 0.0023(4) 0.0018(4) 0.0016(3)
F1E' 0.056(4) 0.048(5) 0.127(6) 0.011(5) -0.014(4) 0.000(4)
F2E' 0.118(6) 0.085(6) 0.077(6) 0.001(5) -0.046(5) 0.017(5)
F3E' 0.061(7) 0.051(4) 0.062(7) 0.025(4) -0.008(5) -0.004(4)
F4E' 0.128(6) 0.126(7) 0.070(6) 0.033(5) 0.055(5) 0.082(6)
F5E' 0.075(7) 0.074(5) 0.101(7) 0.054(5) 0.032(5) 0.028(4)
F6E' 0.055(4) 0.082(6) 0.058(5) 0.008(4) 0.025(4) 0.024(4)
P1E' 0.059(3) 0.046(3) 0.045(3) 0.014(2) 0.017(2) 0.024(2)
O1W 0.0175(7) 0.0196(8) 0.0251(9) -0.0039(6) 0.0041(7) -0.0022(6)

loop_
_atom_type_symbol
_atom_type_description
_atom_type_scat_dispersion_real
_atom_type_scat_dispersion_imag
_atom_type_scat_source
C C 0.0033 0.0016 'International Tables Vol C Tables 4.2.6.8 and 6.1.1.4'
H H 0.0000 0.0000 'International Tables Vol C Tables 4.2.6.8 and 6.1.1.4'
N N 0.0061 0.0033 'International Tables Vol C Tables 4.2.6.8 and 6.1.1.4'
O O 0.0106 0.0060 'International Tables Vol C Tables 4.2.6.8 and 6.1.1.4'
F F 0.0171 0.0103 'International Tables Vol C Tables 4.2.6.8 and 6.1.1.4'
P P 0.1023 0.0942 'International Tables Vol C Tables 4.2.6.8 and 6.1.1.4'
Ru Ru -1.2594 0.8363 'International Tables Vol C Tables 4.2.6.8 and 6.1.1.4'

loop_
_geom_angle_atom_site_label_1
_geom_angle_atom_site_label_2
_geom_angle_atom_site_label_3
_geom_angle
N2A Ru1 N2B 100.97(8)
N2A Ru1 N3A 79.88(8)
N2B Ru1 N3A 94.39(8)
N2A Ru1 N1A 79.54(8)
N2B Ru1 N1A 90.61(8)
N3A Ru1 N1A 159.38(8)
N2A Ru1 N1B 176.14(8)
N2B Ru1 N1B 78.07(7)
N3A Ru1 N1B 96.44(8)
N1A Ru1 N1B 104.16(8)
N2A Ru1 O1W 84.64(7)
N2B Ru1 O1W 174.38(7)
N3A Ru1 O1W 86.35(7)
N1A Ru1 O1W 90.63(7)
N1B Ru1 O1W 96.32(7)
N1A C1A C2A 122.0(2)
C3A C2A C1A 119.6(2)
C2A C3A C4A 118.7(3)
C5A C4A C3A 119.7(3)
N1A C5A C4A 121.4(2)
N1A C5A C6A 115.3(2)
C4A C5A C6A 123.3(2)
N2A C6A C7A 119.5(2)
N2A C6A C5A 113.2(2)
C7A C6A C5A 127.3(2)
C6A C7A C8A 118.7(3)
C9A C8A C7A 120.7(2)
C8A C9A C10A 118.8(2)
N2A C10A C9A 119.7(2)
N2A C10A C11A 113.3(2)
C9A C10A C11A 127.0(2)
N3A C11A C12A 121.1(2)
N3A C11A C10A 115.3(2)
C12A C11A C10A 123.6(2)
C13A C12A C11A 119.4(2)
C14A C13A C12A 119.6(2)
C13A C14A C15A 118.5(3)
N3A C15A C14A 123.0(2)
C1A N1A C5A 118.7(2)
C1A N1A Ru1 128.21(17)
C5A N1A Ru1 113.10(15)
C10A N2A C6A 122.5(2)
C10A N2A Ru1 118.51(17)
C6A N2A Ru1 118.88(16)
C15A N3A C11A 118.4(2)
C15A N3A Ru1 128.61(17)
C11A N3A Ru1 112.92(16)
F1B C1B N1B 116.3(2)
F1B C1B C2B 118.0(2)
N1B C1B C2B 125.7(2)
C3B C2B C1B 117.5(2)
C2B C3B C4B 119.7(2)
C3B C4B C5B 118.5(2)
N1B C5B C4B 122.8(2)
N1B C5B C6B 114.49(19)
C4B C5B C6B 122.7(2)
N2B C6B C7B 122.1(2)
N2B C6B C5B 115.12(19)
C7B C6B C5B 122.8(2)
C8B C7B C6B 119.9(2)
C7B C8B C9B 118.9(2)
C10B C9B C8B 117.4(2)
F2B C10B N2B 115.7(2)
F2B C10B C9B 118.5(2)
N2B C10B C9B 125.8(2)
C1B N1B C5B 115.8(2)
C1B N1B Ru1 128.58(16)
C5B N1B Ru1 115.02(14)
C10B N2B C6B 115.9(2)
C10B N2B Ru1 127.53(16)
C6B N2B Ru1 116.44(14)
F4D P1D F3D 90.42(12)
F4D P1D F2D 90.49(10)
F3D P1D F2D 91.29(10)
F4D P1D F5D 90.14(12)
F3D P1D F5D 179.31(12)
F2D P1D F5D 89.11(10)
F4D P1D F6D 179.51(13)
F3D P1D F6D 89.81(13)
F2D P1D F6D 89.94(11)
F5D P1D F6D 89.63(14)
F4D P1D F1D 89.73(10)
F3D P1D F1D 89.09(10)
F2D P1D F1D 179.55(11)
F5D P1D F1D 90.50(10)
F6D P1D F1D 89.84(12)
F6E P1E F4E 178.8(2)
F6E P1E F2E 90.58(18)
F4E P1E F2E 89.99(17)
F6E P1E F1E 91.5(2)
F4E P1E F1E 87.87(18)
F2E P1E F1E 177.7(2)
F6E P1E F5E 91.9(2)
F4E P1E F5E 89.14(16)
F2E P1E F5E 90.40(15)
F1E P1E F5E 90.34(19)
F6E P1E F3E 90.5(2)
F4E P1E F3E 88.47(15)
F2E P1E F3E 88.89(14)
F1E P1E F3E 90.28(18)
F5E P1E F3E 177.51(19)
F4E' P1E' F6E' 178.9(5)
F4E' P1E' F2E' 91.4(5)
F6E' P1E' F2E' 88.8(4)
F4E' P1E' F5E' 91.0(4)
F6E' P1E' F5E' 90.0(4)
F2E' P1E' F5E' 90.7(4)
F4E' P1E' F1E' 88.7(5)
F6E' P1E' F1E' 91.1(4)
F2E' P1E' F1E' 178.5(5)
F5E' P1E' F1E' 90.8(4)
F4E' P1E' F3E' 89.4(5)
F6E' P1E' F3E' 89.5(5)
F2E' P1E' F3E' 88.9(5)
F5E' P1E' F3E' 179.3(5)
F1E' P1E' F3E' 89.7(5)

loop_
_geom_bond_atom_site_label_1
_geom_bond_atom_site_label_2
_geom_bond_distance
Ru1 N2A 1.9695(19)
Ru1 N2B 2.0550(19)
Ru1 N3A 2.075(2)
Ru1 N1A 2.083(2)
Ru1 N1B 2.1046(19)
Ru1 O1W 2.1285(17)
C1A N1A 1.345(3)
C1A C2A 1.387(4)
C2A C3A 1.382(4)
C3A C4A 1.387(4)
C4A C5A 1.383(4)
C5A N1A 1.368(3)
C5A C6A 1.478(3)
C6A N2A 1.351(3)
C6A C7A 1.389(3)
C7A C8A 1.392(4)
C8A C9A 1.380(4)
C9A C10A 1.393(3)
C10A N2A 1.349(3)
C10A C11A 1.477(4)
C11A N3A 1.372(3)
C11A C12A 1.391(3)
C12A C13A 1.385(4)
C13A C14A 1.382(4)
C14A C15A 1.389(3)
C15A N3A 1.341(3)
C1B F1B 1.310(3)
C1B N1B 1.332(3)
C1B C2B 1.378(4)
C2B C3B 1.375(4)
C3B C4B 1.387(4)
C4B C5B 1.391(3)
C5B N1B 1.363(3)
C5B C6B 1.466(3)
C6B N2B 1.368(3)
C6B C7B 1.388(3)
C7B C8B 1.384(4)
C8B C9B 1.386(4)
C9B C10B 1.380(3)
C10B F2B 1.328(3)
C10B N2B 1.339(3)
F1D P1D 1.6067(17)
F2D P1D 1.5967(17)
F3D P1D 1.5927(19)
F4D P1D 1.5916(18)
F5D P1D 1.5990(19)
F6D P1D 1.604(2)
F1E P1E 1.595(3)
F2E P1E 1.593(3)
F3E P1E 1.618(2)
F4E P1E 1.590(3)
F5E P1E 1.600(3)
F6E P1E 1.571(3)
F1E' P1E' 1.595(5)
F2E' P1E' 1.593(5)
F3E' P1E' 1.618(5)
F4E' P1E' 1.576(5)
F5E' P1E' 1.594(5)
F6E' P1E' 1.579(5)

loop_
_geom_torsion_atom_site_label_1
_geom_torsion_atom_site_label_2
_geom_torsion_atom_site_label_3
_geom_torsion_atom_site_label_4
_geom_torsion
N1A C1A C2A C3A 0.2(4)
C1A C2A C3A C4A 0.2(4)
C2A C3A C4A C5A 0.1(4)
C3A C4A C5A N1A -1.0(4)
C3A C4A C5A C6A 179.6(2)
N1A C5A C6A N2A -0.9(3)
C4A C5A C6A N2A 178.5(2)
N1A C5A C6A C7A 179.0(2)
C4A C5A C6A C7A -1.6(4)
N2A C6A C7A C8A -1.4(4)
C5A C6A C7A C8A 178.7(2)
C6A C7A C8A C9A -1.1(4)
C7A C8A C9A C10A 1.6(4)
C8A C9A C10A N2A 0.3(3)
C8A C9A C10A C11A -179.0(2)
N2A C10A C11A N3A 1.6(3)
C9A C10A C11A N3A -179.0(2)
N2A C10A C11A C12A -177.9(2)
C9A C10A C11A C12A 1.4(4)
N3A C11A C12A C13A 0.2(4)
C10A C11A C12A C13A 179.8(2)
C11A C12A C13A C14A 0.3(4)
C12A C13A C14A C15A -0.3(4)
C13A C14A C15A N3A -0.2(4)
C2A C1A N1A C5A -1.0(3)
C2A C1A N1A Ru1 177.81(17)
C4A C5A N1A C1A 1.4(3)
C6A C5A N1A C1A -179.2(2)
C4A C5A N1A Ru1 -177.59(19)
C6A C5A N1A Ru1 1.8(2)
N2A Ru1 N1A C1A 179.5(2)
N2B Ru1 N1A C1A 78.5(2)
N3A Ru1 N1A C1A -177.3(2)
N1B Ru1 N1A C1A 0.6(2)
O1W Ru1 N1A C1A -96.1(2)
N2A Ru1 N1A C5A -1.63(15)
N2B Ru1 N1A C5A -102.67(16)
N3A Ru1 N1A C5A 1.5(3)
N1B Ru1 N1A C5A 179.48(15)
O1W Ru1 N1A C5A 82.81(16)
C9A C10A N2A C6A -2.9(3)
C11A C10A N2A C6A 176.5(2)
C9A C10A N2A Ru1 -179.02(17)
C11A C10A N2A Ru1 0.4(3)
C7A C6A N2A C10A 3.4(3)
C5A C6A N2A C10A -176.7(2)
C7A C6A N2A Ru1 179.55(18)
C5A C6A N2A Ru1 -0.5(3)
N2B Ru1 N2A C10A -93.97(17)
N3A Ru1 N2A C10A -1.41(17)
N1A Ru1 N2A C10A 177.46(18)
N1B Ru1 N2A C10A -18.8(12)
O1W Ru1 N2A C10A 85.83(17)
N2B Ru1 N2A C6A 89.75(17)
N3A Ru1 N2A C6A -177.69(18)
N1A Ru1 N2A C6A 1.18(17)
N1B Ru1 N2A C6A 164.9(10)
O1W Ru1 N2A C6A -90.45(17)
C14A C15A N3A C11A 0.6(4)
C14A C15A N3A Ru1 -176.45(19)
C12A C11A N3A C15A -0.7(3)
C10A C11A N3A C15A 179.8(2)
C12A C11A N3A Ru1 176.88(17)
C10A C11A N3A Ru1 -2.7(2)
N2A Ru1 N3A C15A 179.5(2)
N2B Ru1 N3A C15A -80.2(2)
N1A Ru1 N3A C15A 176.3(2)
N1B Ru1 N3A C15A -1.7(2)
O1W Ru1 N3A C15A 94.3(2)
N2A Ru1 N3A C11A 2.23(15)
N2B Ru1 N3A C11A 102.62(16)
N1A Ru1 N3A C11A -0.9(3)
N1B Ru1 N3A C11A -178.92(15)
O1W Ru1 N3A C11A -82.97(16)
F1B C1B C2B C3B -178.0(2)
N1B C1B C2B C3B -0.2(4)
C1B C2B C3B C4B -1.0(4)
C2B C3B C4B C5B 0.0(4)
C3B C4B C5B N1B 2.3(4)
C3B C4B C5B C6B -178.7(2)
N1B C5B C6B N2B 9.5(3)
C4B C5B C6B N2B -169.6(2)
N1B C5B C6B C7B -168.8(2)
C4B C5B C6B C7B 12.2(4)
N2B C6B C7B C8B 0.8(4)
C5B C6B C7B C8B 178.9(2)
C6B C7B C8B C9B 1.0(4)
C7B C8B C9B C10B -1.9(4)
C8B C9B C10B F2B -177.9(2)
C8B C9B C10B N2B 1.1(4)
F1B C1B N1B C5B -179.9(2)
C2B C1B N1B C5B 2.2(3)
F1B C1B N1B Ru1 9.4(3)
C2B C1B N1B Ru1 -168.48(19)
C4B C5B N1B C1B -3.3(3)
C6B C5B N1B C1B 177.7(2)
C4B C5B N1B Ru1 168.72(19)
C6B C5B N1B Ru1 -10.3(2)
N2A Ru1 N1B C1B 101.3(11)
N2B Ru1 N1B C1B 177.2(2)
N3A Ru1 N1B C1B 84.1(2)
N1A Ru1 N1B C1B -95.2(2)
O1W Ru1 N1B C1B -3.0(2)
N2A Ru1 N1B C5B -69.5(11)
N2B Ru1 N1B C5B 6.43(15)
N3A Ru1 N1B C5B -86.71(16)
N1A Ru1 N1B C5B 94.01(16)
O1W Ru1 N1B C5B -173.74(15)
F2B C10B N2B C6B 179.7(2)
C9B C10B N2B C6B 0.7(4)
F2B C10B N2B Ru1 4.3(3)
C9B C10B N2B Ru1 -174.7(2)
C7B C6B N2B C10B -1.7(3)
C5B C6B N2B C10B -179.9(2)
C7B C6B N2B Ru1 174.29(19)
C5B C6B N2B Ru1 -4.0(2)
N2A Ru1 N2B C10B -9.5(2)
N3A Ru1 N2B C10B -90.0(2)
N1A Ru1 N2B C10B 69.9(2)
N1B Ru1 N2B C10B 174.3(2)
O1W Ru1 N2B C10B 172.6(7)
N2A Ru1 N2B C6B 175.06(16)
N3A Ru1 N2B C6B 94.53(16)
N1A Ru1 N2B C6B -105.49(16)
N1B Ru1 N2B C6B -1.13(16)
O1W Ru1 N2B C6B -2.8(8)
